data_4508342
loop_
_publ_author_name
'Chandrasekhar, Vadapalli'
'Mohapatra, Chandrajeet'
'Metre, Ramesh K.'

_publ_section_title
;
 Reactions of (E)-5-(Pyridin-4-yl-methyleneamino)isophthalic Acid (LH2)
 with Triorganotin Oxides and &#x2212;Chloride. Formation of
 One-Dimensional- and Two-Dimensional-Coordination Polymers
;
_journal_issue 10
_journal_name_full 'Crystal Growth &amp; Design'
_journal_page_first 4607
_journal_paper_doi 10.1021/cg401201w
_journal_volume 13
_journal_year 2013
_chemical_formula_sum 'C20 H28 N2 O5 Sn2'
_chemical_formula_weight 613.82
_chemical_name_systematic
; 
 ? 
;
_space_group_IT_number 14
_symmetry_cell_setting monoclinic
_symmetry_space_group_name_Hall '-P 2yn'
_symmetry_space_group_name_H-M 'P 1 21/n 1'
_atom_sites_solution_hydrogens geom
_atom_sites_solution_primary direct
_atom_sites_solution_secondary difmap
_audit_creation_method SHELXL-97
_cell_angle_alpha 90.000(5)
_cell_angle_beta 96.110(5)
_cell_angle_gamma 90.000(5)
_cell_formula_units_Z 4
_cell_length_a 6.915(5)
_cell_length_b 12.362(5)
_cell_length_c 27.938(5)
_cell_measurement_temperature 293(2)
_cell_volume 2375(2)
_computing_cell_refinement 'Bruker SMART'
_computing_data_collection 'Bruker SMART'
_computing_data_reduction 'Bruker SAINT'
_computing_molecular_graphics 'Bruker SHELXTL'
_computing_publication_material 'Bruker SHELXTL'
_computing_structure_refinement 'SHELXL-97 (Sheldrick, 1997)'
_computing_structure_solution 'SHELXS-97 (Sheldrick, 1990)'
_diffrn_ambient_temperature 293(2)
_diffrn_measured_fraction_theta_full 0.996
_diffrn_measured_fraction_theta_max 0.996
_diffrn_radiation_monochromator graphite
_diffrn_radiation_source 'fine-focus sealed tube'
_diffrn_radiation_type MoK\a
_diffrn_radiation_wavelength 0.71069
_diffrn_reflns_av_R_equivalents 0.0517
_diffrn_reflns_av_sigmaI/netI 0.0632
_diffrn_reflns_limit_h_max 8
_diffrn_reflns_limit_h_min -6
_diffrn_reflns_limit_k_max 14
_diffrn_reflns_limit_k_min -15
_diffrn_reflns_limit_l_max 31
_diffrn_reflns_limit_l_min -34
_diffrn_reflns_number 13104
_diffrn_reflns_theta_full 26.00
_diffrn_reflns_theta_max 26.00
_diffrn_reflns_theta_min 2.21
_exptl_absorpt_coefficient_mu 2.134
_exptl_absorpt_correction_T_max 1
_exptl_absorpt_correction_T_min 0.63
_exptl_absorpt_correction_type empirical
_exptl_crystal_colour colourless
_exptl_crystal_density_diffrn 1.717
_exptl_crystal_density_method 'not measured'
_exptl_crystal_description niddle
_exptl_crystal_F_000 1208
_exptl_crystal_size_max 0.19
_exptl_crystal_size_mid 0.13
_exptl_crystal_size_min 0.09
_refine_diff_density_max 1.083
_refine_diff_density_min -0.546
_refine_diff_density_rms 0.151
_refine_ls_extinction_method none
_refine_ls_goodness_of_fit_ref 1.007
_refine_ls_hydrogen_treatment mixed
_refine_ls_matrix_type full
_refine_ls_number_parameters 276
_refine_ls_number_reflns 4668
_refine_ls_number_restraints 0
_refine_ls_restrained_S_all 1.007
_refine_ls_R_factor_all 0.0639
_refine_ls_R_factor_gt 0.0421
_refine_ls_shift/su_max 0.000
_refine_ls_shift/su_mean 0.000
_refine_ls_structure_factor_coef Fsqd
_refine_ls_weighting_details 'calc w=1/[\s^2^(Fo^2^)+(0.0457P)^2^+0.0000P] where P=(Fo^2^+2Fc^2^)/3'
_refine_ls_weighting_scheme calc
_refine_ls_wR_factor_gt 0.0901
_refine_ls_wR_factor_ref 0.1012
_reflns_number_gt 3494
_reflns_number_total 4668
_reflns_threshold_expression >2sigma(I)
_cod_data_source_file cg401201w_si_002.cif
_cod_data_source_block Compound-2
_cod_depositor_comments
;
The following automatic conversions were performed:

'_symmetry_cell_setting' value 'Monoclinic' changed to 'monoclinic'
according to /home/saulius/struct/CIF-dictionaries/cif_core.dic
dictionary named 'cif_core.dic' version 2.4.2 from 2011-04-26.

Automatic conversion script
Id: cif_fix_values 1891 2012-01-12 08:04:46Z andrius 
;
_cod_original_sg_symbol_H-M 'P2(1)/n  '
_cod_database_code 4508342

loop_
_symmetry_equiv_pos_as_xyz
'x, y, z'
'-x+1/2, y+1/2, -z+1/2'
'-x, -y, -z'
'x-1/2, -y-1/2, z-1/2'

loop_
_atom_site_label
_atom_site_type_symbol
_atom_site_fract_x
_atom_site_fract_y
_atom_site_fract_z
_atom_site_U_iso_or_equiv
_atom_site_adp_type
_atom_site_occupancy
_atom_site_symmetry_multiplicity
_atom_site_calc_flag
_atom_site_refinement_flags
Sn1 Sn 0.46592(6) -0.12730(3) 0.199446(13) 0.02370(12) Uani 1 1 d .
Sn2 Sn 0.20436(6) 0.48945(3) 0.085446(13) 0.02525(13) Uani 1 1 d .
O1 O 0.3902(6) -0.0254(3) 0.13726(12) 0.0258(9) Uani 1 1 d .
O2 O 0.2877(6) -0.1722(3) 0.09505(13) 0.0307(10) Uani 1 1 d .
O3 O 0.3136(6) 0.3308(3) 0.06803(13) 0.0291(9) Uani 1 1 d .
O4 O 0.1684(6) 0.3527(3) -0.00696(13) 0.0304(10) Uani 1 1 d .
O5 O 0.0381(8) 0.6589(4) 0.09829(18) 0.0319(11) Uani 1 1 d .
N1 N 0.0657(7) -0.2674(4) -0.22416(15) 0.0261(11) Uani 1 1 d .
N2 N 0.1642(7) -0.0246(4) -0.07900(15) 0.0230(11) Uani 1 1 d .
C1 C 0.3230(7) -0.0746(5) 0.09800(18) 0.0195(12) Uani 1 1 d .
C2 C 0.2435(8) 0.2953(5) 0.02556(19) 0.0243(13) Uani 1 1 d .
C3 C 0.2880(7) -0.0031(4) 0.05453(18) 0.0190(12) Uani 1 1 d .
C4 C 0.2922(7) 0.1082(5) 0.05937(18) 0.0208(12) Uani 1 1 d .
H4 H 0.3205 0.1389 0.0897 0.025 Uiso 1 1 calc R
C5 C 0.2547(8) 0.1746(4) 0.01936(19) 0.0210(12) Uani 1 1 d .
C6 C 0.2147(8) 0.1281(5) -0.02618(18) 0.0214(12) Uani 1 1 d .
H6 H 0.1878 0.1722 -0.0531 0.026 Uiso 1 1 calc R
C7 C 0.2150(7) 0.0166(4) -0.03153(18) 0.0194(12) Uani 1 1 d .
C8 C 0.2506(7) -0.0498(5) 0.00913(18) 0.0201(12) Uani 1 1 d .
H8 H 0.2492 -0.1246 0.0058 0.024 Uiso 1 1 calc R
C9 C 0.2345(8) -0.1142(5) -0.09026(19) 0.0253(13) Uani 1 1 d .
H9 H 0.3227 -0.1495 -0.0681 0.030 Uiso 1 1 calc R
C10 C 0.1806(8) -0.1640(5) -0.13728(19) 0.0231(13) Uani 1 1 d .
C11 C 0.0114(8) -0.1329(5) -0.16595(19) 0.0261(13) Uani 1 1 d .
H11 H -0.0655 -0.0768 -0.1565 0.031 Uiso 1 1 calc R
C12 C -0.0386(9) -0.1869(5) -0.2083(2) 0.0306(14) Uani 1 1 d .
H12 H -0.1517 -0.1661 -0.2271 0.037 Uiso 1 1 calc R
C13 C 0.2291(8) -0.2937(5) -0.19698(19) 0.0259(13) Uani 1 1 d .
H13 H 0.3064 -0.3478 -0.2081 0.031 Uiso 1 1 calc R
C14 C 0.2910(9) -0.2460(5) -0.1535(2) 0.0288(14) Uani 1 1 d .
H14 H 0.4047 -0.2686 -0.1355 0.035 Uiso 1 1 calc R
C15 C -0.0885(9) 0.4371(5) 0.0769(2) 0.0368(15) Uani 1 1 d .
H15A H -0.1555 0.4705 0.0489 0.055 Uiso 1 1 calc R
H15B H -0.1503 0.4572 0.1048 0.055 Uiso 1 1 calc R
H15C H -0.0926 0.3599 0.0732 0.055 Uiso 1 1 calc R
C16 C 0.3268(11) 0.4798(5) 0.1589(2) 0.0432(18) Uani 1 1 d .
H16A H 0.4646 0.4916 0.1608 0.065 Uiso 1 1 calc R
H16B H 0.3019 0.4095 0.1715 0.065 Uiso 1 1 calc R
H16C H 0.2689 0.5340 0.1774 0.065 Uiso 1 1 calc R
C17 C 0.3769(9) 0.5855(5) 0.0441(2) 0.0383(16) Uani 1 1 d .
H17A H 0.3010 0.6076 0.0150 0.057 Uiso 1 1 calc R
H17B H 0.4870 0.5442 0.0363 0.057 Uiso 1 1 calc R
H17C H 0.4213 0.6483 0.0623 0.057 Uiso 1 1 calc R
C18 C 0.6596(9) -0.2303(6) 0.1672(2) 0.0379(16) Uani 1 1 d .
H18A H 0.5912 -0.2937 0.1549 0.057 Uiso 1 1 calc R
H18B H 0.7642 -0.2511 0.1907 0.057 Uiso 1 1 calc R
H18C H 0.7112 -0.1928 0.1412 0.057 Uiso 1 1 calc R
C19 C 0.1756(8) -0.1704(6) 0.2084(2) 0.0357(15) Uani 1 1 d .
H19A H 0.1512 -0.2430 0.1972 0.054 Uiso 1 1 calc R
H19B H 0.0880 -0.1218 0.1901 0.054 Uiso 1 1 calc R
H19C H 0.1561 -0.1659 0.2418 0.054 Uiso 1 1 calc R
C20 C 0.5756(9) 0.0115(5) 0.2381(2) 0.0329(15) Uani 1 1 d .
H20A H 0.5208 0.0755 0.2226 0.049 Uiso 1 1 calc R
H20B H 0.7147 0.0135 0.2387 0.049 Uiso 1 1 calc R
H20C H 0.5409 0.0083 0.2704 0.049 Uiso 1 1 calc R
H1W H -0.028(9) 0.658(5) 0.074(2) 0.019(18) Uiso 1 1 d .
H2W H 0.112(10) 0.701(6) 0.102(2) 0.04(2) Uiso 1 1 d .

loop_
_atom_site_aniso_label
_atom_site_aniso_U_11
_atom_site_aniso_U_22
_atom_site_aniso_U_33
_atom_site_aniso_U_23
_atom_site_aniso_U_13
_atom_site_aniso_U_12
Sn1 0.0299(2) 0.0208(2) 0.0197(2) 0.00265(16) -0.00046(16) -0.00202(17)
Sn2 0.0346(3) 0.0179(2) 0.0222(2) -0.00164(17) -0.00180(17) 0.00132(17)
O1 0.036(2) 0.021(2) 0.0183(19) 0.0027(17) -0.0057(17) -0.0037(17)
O2 0.045(3) 0.018(2) 0.029(2) 0.0015(18) 0.0011(19) -0.0006(19)
O3 0.038(2) 0.019(2) 0.027(2) -0.0042(18) -0.0079(18) 0.0033(18)
O4 0.045(3) 0.020(2) 0.024(2) 0.0045(18) -0.0071(19) 0.0011(19)
O5 0.033(3) 0.029(3) 0.033(3) -0.004(2) -0.002(2) -0.002(2)
N1 0.038(3) 0.022(3) 0.019(2) -0.007(2) 0.003(2) 0.003(2)
N2 0.031(3) 0.020(3) 0.018(2) -0.003(2) 0.003(2) -0.004(2)
C1 0.017(3) 0.018(3) 0.023(3) 0.000(2) 0.001(2) 0.003(2)
C2 0.025(3) 0.026(3) 0.023(3) -0.001(3) 0.004(2) -0.006(2)
C3 0.019(3) 0.016(3) 0.021(3) -0.003(2) -0.002(2) 0.002(2)
C4 0.016(3) 0.029(3) 0.017(3) -0.003(2) -0.002(2) 0.003(2)
C5 0.026(3) 0.012(3) 0.024(3) 0.001(2) 0.004(2) 0.002(2)
C6 0.024(3) 0.023(3) 0.017(3) 0.000(2) 0.001(2) 0.003(2)
C7 0.015(3) 0.023(3) 0.020(3) -0.009(2) -0.001(2) -0.002(2)
C8 0.016(3) 0.018(3) 0.026(3) 0.002(2) 0.002(2) 0.004(2)
C9 0.030(3) 0.023(3) 0.023(3) -0.001(3) 0.002(2) 0.002(3)
C10 0.034(3) 0.018(3) 0.018(3) -0.002(2) 0.004(2) 0.000(2)
C11 0.035(3) 0.017(3) 0.026(3) -0.006(2) 0.001(3) 0.010(3)
C12 0.029(3) 0.036(4) 0.025(3) -0.002(3) -0.004(3) 0.001(3)
C13 0.028(3) 0.021(3) 0.029(3) -0.007(3) 0.002(3) 0.004(3)
C14 0.033(3) 0.023(3) 0.029(3) -0.001(3) -0.003(3) -0.004(3)
C15 0.037(4) 0.030(4) 0.042(4) 0.000(3) -0.002(3) -0.005(3)
C16 0.069(5) 0.032(4) 0.025(3) -0.004(3) -0.012(3) 0.009(3)
C17 0.044(4) 0.036(4) 0.037(4) -0.010(3) 0.012(3) -0.011(3)
C18 0.035(4) 0.050(5) 0.027(3) -0.002(3) -0.002(3) 0.014(3)
C19 0.035(4) 0.035(4) 0.036(4) 0.004(3) -0.003(3) 0.000(3)
C20 0.046(4) 0.025(4) 0.027(3) -0.001(3) -0.002(3) -0.003(3)

loop_
_atom_type_symbol
_atom_type_description
_atom_type_scat_dispersion_real
_atom_type_scat_dispersion_imag
_atom_type_scat_source
C C 0.0033 0.0016 'International Tables Vol C Tables 4.2.6.8 and 6.1.1.4'
H H 0.0000 0.0000 'International Tables Vol C Tables 4.2.6.8 and 6.1.1.4'
N N 0.0061 0.0033 'International Tables Vol C Tables 4.2.6.8 and 6.1.1.4'
O O 0.0106 0.0060 'International Tables Vol C Tables 4.2.6.8 and 6.1.1.4'
Sn Sn -0.6537 1.4246 'International Tables Vol C Tables 4.2.6.8 and 6.1.1.4'

loop_
_geom_angle_atom_site_label_1
_geom_angle_atom_site_label_2
_geom_angle_atom_site_label_3
_geom_angle
_geom_angle_site_symmetry_3
C19 Sn1 C18 123.3(3) .
C19 Sn1 C20 115.8(3) .
C18 Sn1 C20 119.6(3) .
C19 Sn1 O1 95.1(2) .
C18 Sn1 O1 96.8(2) .
C20 Sn1 O1 88.88(19) .
C19 Sn1 N1 87.0(2) 4_656
C18 Sn1 N1 85.5(2) 4_656
C20 Sn1 N1 86.35(19) 4_656
O1 Sn1 N1 175.22(15) 4_656
C17 Sn2 C15 134.5(3) .
C17 Sn2 C16 111.5(3) .
C15 Sn2 C16 111.6(3) .
C17 Sn2 O3 98.9(2) .
C15 Sn2 O3 92.9(2) .
C16 Sn2 O3 93.0(2) .
C17 Sn2 O5 84.3(2) .
C15 Sn2 O5 79.5(2) .
C16 Sn2 O5 92.9(2) .
O3 Sn2 O5 171.67(17) .
C1 O1 Sn1 116.1(3) .
C2 O3 Sn2 113.6(4) .
C12 N1 C13 116.7(5) .
C12 N1 Sn1 123.7(4) 4
C13 N1 Sn1 119.6(4) 4
C9 N2 C7 118.7(5) .
O2 C1 O1 124.5(5) .
O2 C1 C3 120.6(5) .
O1 C1 C3 114.9(5) .
O4 C2 O3 124.5(5) .
O4 C2 C5 120.8(5) .
O3 C2 C5 114.7(5) .
C4 C3 C8 120.1(5) .
C4 C3 C1 120.5(5) .
C8 C3 C1 119.5(5) .
C3 C4 C5 120.6(5) .
C4 C5 C6 119.4(5) .
C4 C5 C2 120.1(5) .
C6 C5 C2 120.4(5) .
C7 C6 C5 120.3(5) .
C6 C7 C8 119.8(5) .
C6 C7 N2 116.8(5) .
C8 C7 N2 123.2(5) .
C3 C8 C7 119.7(5) .
N2 C9 C10 121.6(5) .
C14 C10 C11 118.3(5) .
C14 C10 C9 120.6(5) .
C11 C10 C9 121.1(5) .
C12 C11 C10 118.7(5) .
N1 C12 C11 123.7(6) .
N1 C13 C14 124.3(5) .
C10 C14 C13 118.4(6) .

loop_
_geom_bond_atom_site_label_1
_geom_bond_atom_site_label_2
_geom_bond_distance
_geom_bond_site_symmetry_2
Sn1 C19 2.117(6) .
Sn1 C18 2.118(6) .
Sn1 C20 2.124(6) .
Sn1 O1 2.165(4) .
Sn1 N1 2.532(4) 4_656
Sn2 C17 2.111(6) .
Sn2 C15 2.115(6) .
Sn2 C16 2.139(6) .
Sn2 O3 2.176(4) .
Sn2 O5 2.434(5) .
O1 C1 1.296(6) .
O2 C1 1.232(7) .
O3 C2 1.309(6) .
O4 C2 1.224(7) .
N1 C12 1.332(7) .
N1 C13 1.333(7) .
N1 Sn1 2.532(4) 4
N2 C9 1.264(7) .
N2 C7 1.429(6) .
C1 C3 1.501(7) .
C2 C5 1.505(8) .
C3 C4 1.383(7) .
C3 C8 1.392(7) .
C4 C5 1.389(7) .
C5 C6 1.397(7) .
C6 C7 1.387(7) .
C7 C8 1.402(7) .
C9 C10 1.462(7) .
C10 C14 1.375(8) .
C10 C11 1.399(7) .
C11 C12 1.371(8) .
C13 C14 1.377(8) .
